data_4306892
loop_
_publ_author_name
'Amitava Choudhury'
'Sabine Strobel'
'Benjamin R. Martin'
'Angela L. Karst'
'Peter K. Dorhout'

_publ_section_title
;
Synthesis of a Family of Solids through the Building-Block Approach: A
Case Study with Ag+ Substitution in the Ternary Na-Ge-Se System
;
_journal_name_full 'Inorganic Chemistry'
_journal_page_first 2017
_journal_page_last 2027
_journal_paper_doi 10.1021/ic061064z
_journal_volume 46
_journal_year 2007
_chemical_formula_moiety 'Ag1.09 Ge4 Na6.91 Se10'
_chemical_formula_sum 'Ag1.09 Ge4 Na6.91 Se10'
_chemical_formula_weight 1355.97
_chemical_name_systematic
; 
 ? 
;
_space_group_IT_number 15
_symmetry_cell_setting monoclinic
_symmetry_space_group_name_Hall '-C 2yc'
_symmetry_space_group_name_H-M 'C 1 2/c 1'
_atom_sites_solution_hydrogens geom
_atom_sites_solution_primary direct
_atom_sites_solution_secondary difmap
_audit_creation_method SHELXL-97
_cell_angle_alpha 90.00
_cell_angle_beta 105.541(2)
_cell_angle_gamma 90.00
_cell_formula_units_Z 4
_cell_length_a 8.1013(7)
_cell_length_b 20.1342(18)
_cell_length_c 13.9213(13)
_cell_measurement_reflns_used 1900
_cell_measurement_temperature 298(2)
_cell_measurement_theta_max 28.21
_cell_measurement_theta_min 2.53
_cell_volume 2187.7(3)
_computing_cell_refinement 'Bruker SMART'
_computing_data_collection 'Bruker SMART'
_computing_data_reduction 'Bruker SAINT'
_computing_molecular_graphics 'Bruker SHELXTL'
_computing_publication_material 'Bruker SHELXTL'
_computing_structure_refinement 'SHELXL-97 (Sheldrick, 1997)'
_computing_structure_solution 'SHELXS-97 (Sheldrick, 1990)'
_diffrn_ambient_temperature 298(2)
_diffrn_measured_fraction_theta_full 0.988
_diffrn_measured_fraction_theta_max 0.988
_diffrn_measurement_device_type 'CCD area detector'
_diffrn_measurement_method 'phi and omega scans'
_diffrn_radiation_monochromator graphite
_diffrn_radiation_source 'fine-focus sealed tube'
_diffrn_radiation_type MoK\a
_diffrn_radiation_wavelength 0.71073
_diffrn_reflns_av_R_equivalents 0.0581
_diffrn_reflns_av_sigmaI/netI 0.0513
_diffrn_reflns_limit_h_max 10
_diffrn_reflns_limit_h_min -10
_diffrn_reflns_limit_k_max 26
_diffrn_reflns_limit_k_min -26
_diffrn_reflns_limit_l_max 18
_diffrn_reflns_limit_l_min -18
_diffrn_reflns_number 10265
_diffrn_reflns_theta_full 28.32
_diffrn_reflns_theta_max 28.32
_diffrn_reflns_theta_min 2.02
_diffrn_standards_decay_% 0
_diffrn_standards_number 0
_exptl_absorpt_coefficient_mu 23.145
_exptl_absorpt_correction_T_max 0.099
_exptl_absorpt_correction_T_min 0.038
_exptl_absorpt_correction_type multi-scan
_exptl_absorpt_process_details 'SADABS; Sheldrick, 1997.'
_exptl_crystal_colour Orange
_exptl_crystal_density_diffrn 4.117
_exptl_crystal_density_method 'not measured'
_exptl_crystal_description irregular
_exptl_crystal_F_000 2380
_exptl_crystal_size_max 0.27
_exptl_crystal_size_mid 0.12
_exptl_crystal_size_min 0.10
_refine_diff_density_max 1.554
_refine_diff_density_min -1.301
_refine_diff_density_rms 0.245
_refine_ls_extinction_coef 0.00078(4)
_refine_ls_extinction_expression Fc^*^=kFc[1+0.001xFc^2^\l^3^/sin(2\q)]^-1/4^
_refine_ls_extinction_method SHELXL
_refine_ls_goodness_of_fit_ref 1.068
_refine_ls_hydrogen_treatment none
_refine_ls_matrix_type full
_refine_ls_number_parameters 106
_refine_ls_number_reflns 2704
_refine_ls_number_restraints 0
_refine_ls_restrained_S_all 1.068
_refine_ls_R_factor_all 0.0646
_refine_ls_R_factor_gt 0.0440
_refine_ls_shift/su_max 0.001
_refine_ls_shift/su_mean 0.000
_refine_ls_structure_factor_coef Fsqd
_refine_ls_weighting_details 'calc w=1/[\s^2^(Fo^2^)+(0.0328P)^2^+3.4521P] where P=(Fo^2^+2Fc^2^)/3'
_refine_ls_weighting_scheme calc
_refine_ls_wR_factor_gt 0.0869
_refine_ls_wR_factor_ref 0.0935
_reflns_number_gt 2082
_reflns_number_total 2704
_reflns_threshold_expression >2sigma(I)
_cod_data_source_file ic061064zsi20060613_104620_6.cif
_cod_data_source_block sad
_cod_depositor_comments
;
The following automatic conversions were performed:
'_symmetry_cell_setting' value 'Monoclinic' changed to 'monoclinic'
according to '/home/saulius/struct/CIF-dictionaries/cif_core.dic'
dictionary named 'cif_core.dic' version 2.4.1 from
2010-06-29.

'_exptl_absorpt_correction_type' value 'Multi-Scan' changed
to 'multi-scan' according to
'/home/saulius/struct/CIF-dictionaries/cif_core.dic' dictionary named
'cif_core.dic' version 2.4.1 from 2010-06-29.

Automatic conversion script
Id: cif_fix_enum 1527 2010-12-29 10:47:43Z saulius 
;
_cod_database_code 4306892

loop_
_symmetry_equiv_pos_as_xyz
'x, y, z'
'-x, y, -z+1/2'
'x+1/2, y+1/2, z'
'-x+1/2, y+1/2, -z+1/2'
'-x, -y, -z'
'x, -y, z-1/2'
'-x+1/2, -y+1/2, -z'
'x+1/2, -y+1/2, z-1/2'

loop_
_atom_site_label
_atom_site_type_symbol
_atom_site_fract_x
_atom_site_fract_y
_atom_site_fract_z
_atom_site_U_iso_or_equiv
_atom_site_adp_type
_atom_site_occupancy
_atom_site_symmetry_multiplicity
_atom_site_calc_flag
_atom_site_refinement_flags
_atom_site_disorder_assembly
_atom_site_disorder_group
Ge1 Ge 0.13859(7) 0.54768(3) 0.73264(4) 0.01332(16) Uani 1 1 d . . .
Ge2 Ge 0.13612(7) 0.34838(3) 0.72908(4) 0.01271(16) Uani 1 1 d . . .
Se1 Se 0.14075(8) 0.63520(3) 0.62489(5) 0.02463(18) Uani 1 1 d . . .
Se2 Se 0.36566(8) 0.54973(3) 0.87583(5) 0.02597(18) Uani 1 1 d . . .
Se3 Se 0.13402(7) 0.44929(2) 0.63061(4) 0.01510(15) Uani 1 1 d . . .
Se4 Se 0.36997(7) 0.34478(3) 0.86825(4) 0.01732(16) Uani 1 1 d . . .
Se5 Se 0.12748(8) 0.26224(3) 0.61664(5) 0.02386(17) Uani 1 1 d . . .
Na1 Na 0.23872(18) 0.44168(6) 0.97078(11) 0.0403(5) Uani 0.699(3) 1 d P . .
Ag1 Ag 0.23872(18) 0.44168(6) 0.97078(11) 0.0403(5) Uani 0.301(3) 1 d P . .
Na2 Na 0.2084(2) 0.64863(6) 0.96957(12) 0.0426(6) Uani 0.758(3) 1 d P . .
Ag2 Ag 0.2084(2) 0.64863(6) 0.96957(12) 0.0426(6) Uani 0.242(3) 1 d P . .
Na3 Na 0.2500 0.7500 0.5000 0.0307(9) Uani 1 2 d S . .
Na4 Na 0.5000 0.44811(15) 0.7500 0.0282(9) Uani 1 2 d S . .
Na5 Na 0.5000 0.65961(17) 0.7500 0.0314(9) Uani 1 2 d S . .
Na6 Na 0.5000 0.23991(16) 0.7500 0.0297(9) Uani 1 2 d S . .

loop_
_atom_site_aniso_label
_atom_site_aniso_U_11
_atom_site_aniso_U_22
_atom_site_aniso_U_33
_atom_site_aniso_U_23
_atom_site_aniso_U_13
_atom_site_aniso_U_12
Ge1 0.0082(3) 0.0131(3) 0.0173(3) 0.0010(2) 0.0011(2) -0.0012(2)
Ge2 0.0081(3) 0.0125(3) 0.0172(3) -0.0007(2) 0.0027(2) 0.0004(2)
Se1 0.0204(4) 0.0202(3) 0.0311(4) 0.0109(3) 0.0032(3) -0.0035(3)
Se2 0.0143(3) 0.0306(4) 0.0263(4) -0.0013(3) -0.0062(3) -0.0007(3)
Se3 0.0145(3) 0.0135(3) 0.0171(3) 0.0002(2) 0.0039(2) -0.0001(2)
Se4 0.0107(3) 0.0204(3) 0.0186(3) 0.0011(2) 0.0002(2) 0.0010(2)
Se5 0.0186(4) 0.0203(3) 0.0293(4) -0.0108(3) 0.0006(3) 0.0042(2)
Na1 0.0439(10) 0.0349(8) 0.0501(10) 0.0096(6) 0.0264(7) 0.0051(6)
Ag1 0.0439(10) 0.0349(8) 0.0501(10) 0.0096(6) 0.0264(7) 0.0051(6)
Na2 0.0571(12) 0.0306(8) 0.0514(11) -0.0048(6) 0.0341(9) 0.0006(7)
Ag2 0.0571(12) 0.0306(8) 0.0514(11) -0.0048(6) 0.0341(9) 0.0006(7)
Na3 0.027(2) 0.0313(19) 0.031(2) -0.0065(16) 0.0044(17) 0.0002(16)
Na4 0.0132(18) 0.0259(19) 0.043(2) 0.000 0.0035(17) 0.000
Na5 0.0165(19) 0.0302(19) 0.044(2) 0.000 0.0014(17) 0.000
Na6 0.021(2) 0.0228(18) 0.043(2) 0.000 0.0041(17) 0.000

loop_
_atom_type_symbol
_atom_type_description
_atom_type_scat_dispersion_real
_atom_type_scat_dispersion_imag
_atom_type_scat_source
Na Na 0.0362 0.0249 'International Tables Vol C Tables 4.2.6.8 and 6.1.1.4'
Ge Ge 0.1547 1.8001 'International Tables Vol C Tables 4.2.6.8 and 6.1.1.4'
Se Se -0.0929 2.2259 'International Tables Vol C Tables 4.2.6.8 and 6.1.1.4'
Ag Ag -0.8971 1.1015 'International Tables Vol C Tables 4.2.6.8 and 6.1.1.4'

loop_
_geom_angle_atom_site_label_1
_geom_angle_atom_site_label_2
_geom_angle_atom_site_label_3
_geom_angle
_geom_angle_site_symmetry_1
_geom_angle_site_symmetry_3
_geom_angle_publ_flag
Se1 Ge1 Se2 113.60(3) . . ?
Se1 Ge1 Ge1 107.31(3) . 2_556 ?
Se2 Ge1 Ge1 113.11(4) . 2_556 ?
Se1 Ge1 Se3 104.06(3) . . ?
Se2 Ge1 Se3 113.60(3) . . ?
Ge1 Ge1 Se3 104.29(3) 2_556 . ?
Se1 Ge1 Na4 109.19(4) . . ?
Se2 Ge1 Na4 59.72(3) . . ?
Ge1 Ge1 Na4 142.12(4) 2_556 . ?
Se3 Ge1 Na4 57.03(3) . . ?
Se4 Ge2 Se5 114.18(3) . . ?
Se4 Ge2 Ge2 113.01(4) . 2_556 ?
Se5 Ge2 Ge2 107.23(3) . 2_556 ?
Se4 Ge2 Se3 112.03(3) . . ?
Se5 Ge2 Se3 104.34(3) . . ?
Ge2 Ge2 Se3 105.30(2) 2_556 . ?
Se4 Ge2 Na4 57.95(3) . . ?
Se5 Ge2 Na4 110.82(4) . . ?
Ge2 Ge2 Na4 140.91(4) 2_556 . ?
Se3 Ge2 Na4 56.77(4) . . ?
Ge1 Se1 Ag2 101.30(4) . 2_556 ?
Ge1 Se1 Na2 101.30(4) . 2_556 ?
Ag2 Se1 Na2 0.00(3) 2_556 2_556 ?
Ge1 Se1 Ag1 97.07(4) . 6_565 ?
Ag2 Se1 Ag1 98.37(4) 2_556 6_565 ?
Na2 Se1 Ag1 98.37(4) 2_556 6_565 ?
Ge1 Se1 Na1 97.07(4) . 6_565 ?
Ag2 Se1 Na1 98.37(4) 2_556 6_565 ?
Na2 Se1 Na1 98.37(4) 2_556 6_565 ?
Ag1 Se1 Na1 0.00(5) 6_565 6_565 ?
Ge1 Se1 Na5 85.60(6) . . ?
Ag2 Se1 Na5 163.32(7) 2_556 . ?
Na2 Se1 Na5 163.32(7) 2_556 . ?
Ag1 Se1 Na5 95.78(5) 6_565 . ?
Na1 Se1 Na5 95.78(5) 6_565 . ?
Ge1 Se1 Na6 94.87(5) . 3_455 ?
Ag2 Se1 Na6 73.96(3) 2_556 3_455 ?
Na2 Se1 Na6 73.96(3) 2_556 3_455 ?
Ag1 Se1 Na6 166.91(5) 6_565 3_455 ?
Na1 Se1 Na6 166.91(5) 6_565 3_455 ?
Na5 Se1 Na6 90.46(5) . 3_455 ?
Ge1 Se1 Na3 164.75(3) . . ?
Ag2 Se1 Na3 93.88(3) 2_556 . ?
Na2 Se1 Na3 93.88(3) 2_556 . ?
Ag1 Se1 Na3 79.18(3) 6_565 . ?
Na1 Se1 Na3 79.18(3) 6_565 . ?
Na5 Se1 Na3 80.13(5) . . ?
Na6 Se1 Na3 90.62(5) 3_455 . ?
Ge1 Se2 Na2 93.26(4) . . ?
Ge1 Se2 Na1 94.73(4) . . ?
Na2 Se2 Na1 93.39(5) . . ?
Ge1 Se2 Na4 79.58(2) . . ?
Na2 Se2 Na4 172.61(5) . . ?
Na1 Se2 Na4 89.04(5) . . ?
Ge1 Se2 Na5 81.33(2) . . ?
Na2 Se2 Na5 91.54(6) . . ?
Na1 Se2 Na5 173.86(5) . . ?
Na4 Se2 Na5 85.63(7) . . ?
Ge1 Se2 Na1 162.11(4) . 5_667 ?
Na2 Se2 Na1 98.07(4) . 5_667 ?
Na1 Se2 Na1 98.35(4) . 5_667 ?
Na4 Se2 Na1 88.47(3) . 5_667 ?
Na5 Se2 Na1 84.56(3) . 5_667 ?
Ge1 Se3 Ge2 110.62(3) . . ?
Ge1 Se3 Ag1 100.01(3) . 2_556 ?
Ge2 Se3 Ag1 94.41(3) . 2_556 ?
Ge1 Se3 Na1 100.01(3) . 2_556 ?
Ge2 Se3 Na1 94.41(3) . 2_556 ?
Ag1 Se3 Na1 0.00(3) 2_556 2_556 ?
Ge1 Se3 Na4 79.86(5) . . ?
Ge2 Se3 Na4 79.91(5) . . ?
Ag1 Se3 Na4 173.79(5) 2_556 . ?
Na1 Se3 Na4 173.79(5) 2_556 . ?
Ge1 Se3 Na2 161.07(4) . 6_565 ?
Ge2 Se3 Na2 84.57(3) . 6_565 ?
Ag1 Se3 Na2 89.63(4) 2_556 6_565 ?
Na1 Se3 Na2 89.63(4) 2_556 6_565 ?
Na4 Se3 Na2 92.31(5) . 6_565 ?
Ge1 Se3 Na1 83.61(3) . 6_565 ?
Ge2 Se3 Na1 159.89(3) . 6_565 ?
Ag1 Se3 Na1 97.04(4) 2_556 6_565 ?
Na1 Se3 Na1 97.04(4) 2_556 6_565 ?
Na4 Se3 Na1 89.13(5) . 6_565 ?
Na2 Se3 Na1 79.03(4) 6_565 6_565 ?
Ge2 Se4 Na1 93.87(4) . . ?
Ge2 Se4 Na3 101.87(3) . 4_546 ?
Na1 Se4 Na3 84.33(3) . 4_546 ?
Ge2 Se4 Na4 81.31(2) . . ?
Na1 Se4 Na4 91.92(5) . . ?
Na3 Se4 Na4 175.22(4) 4_546 . ?
Ge2 Se4 Na6 83.87(2) . . ?
Na1 Se4 Na6 177.74(4) . . ?
Na3 Se4 Na6 96.09(5) 4_546 . ?
Na4 Se4 Na6 87.77(6) . . ?
Ge2 Se5 Ag2 92.39(4) . 6_565 ?
Ge2 Se5 Na2 92.39(4) . 6_565 ?
Ag2 Se5 Na2 0.00(6) 6_565 6_565 ?
Ge2 Se5 Ag2 152.51(5) . 4_546 ?
Ag2 Se5 Ag2 88.95(4) 6_565 4_546 ?
Na2 Se5 Ag2 88.95(4) 6_565 4_546 ?
Ge2 Se5 Na2 152.51(5) . 4_546 ?
Ag2 Se5 Na2 88.95(4) 6_565 4_546 ?
Na2 Se5 Na2 88.95(4) 6_565 4_546 ?
Ag2 Se5 Na2 0.00(3) 4_546 4_546 ?
Ge2 Se5 Na3 105.22(3) . 3_445 ?
Ag2 Se5 Na3 93.29(4) 6_565 3_445 ?
Na2 Se5 Na3 93.29(4) 6_565 3_445 ?
Ag2 Se5 Na3 102.10(4) 4_546 3_445 ?
Na2 Se5 Na3 102.10(4) 4_546 3_445 ?
Ge2 Se5 Na6 81.79(5) . . ?
Ag2 Se5 Na6 98.18(6) 6_565 . ?
Na2 Se5 Na6 98.18(6) 6_565 . ?
Ag2 Se5 Na6 70.86(6) 4_546 . ?
Na2 Se5 Na6 70.86(6) 4_546 . ?
Na3 Se5 Na6 166.33(6) 3_445 . ?
Ge2 Se5 Na5 92.77(5) . 3_445 ?
Ag2 Se5 Na5 172.16(4) 6_565 3_445 ?
Na2 Se5 Na5 172.16(4) 6_565 3_445 ?
Ag2 Se5 Na5 89.21(5) 4_546 3_445 ?
Na2 Se5 Na5 89.21(5) 4_546 3_445 ?
Na3 Se5 Na5 79.646(17) 3_445 3_445 ?
Na6 Se5 Na5 88.41(4) . 3_445 ?
Se4 Na1 Se2 93.53(4) . . ?
Se4 Na1 Se1 102.76(4) . 6_566 ?
Se2 Na1 Se1 159.92(6) . 6_566 ?
Se4 Na1 Se3 105.71(5) . 2_556 ?
Se2 Na1 Se3 100.69(4) . 2_556 ?
Se1 Na1 Se3 86.26(4) 6_566 2_556 ?
Se4 Na1 Se2 86.07(4) . 5_667 ?
Se2 Na1 Se2 81.65(4) . 5_667 ?
Se1 Na1 Se2 87.76(4) 6_566 5_667 ?
Se3 Na1 Se2 167.73(5) 2_556 5_667 ?
Se4 Na1 Se3 169.96(6) . 6_566 ?
Se2 Na1 Se3 89.72(4) . 6_566 ?
Se1 Na1 Se3 72.32(3) 6_566 6_566 ?
Se3 Na1 Se3 82.96(4) 2_556 6_566 ?
Se2 Na1 Se3 85.01(4) 5_667 6_566 ?
Se4 Na1 Na3 49.95(2) . 4_546 ?
Se2 Na1 Na3 143.10(5) . 4_546 ?
Se1 Na1 Na3 53.09(2) 6_566 4_546 ?
Se3 Na1 Na3 95.36(4) 2_556 4_546 ?
Se2 Na1 Na3 89.59(3) 5_667 4_546 ?
Se3 Na1 Na3 125.32(4) 6_566 4_546 ?
Se4 Na1 Na2 136.55(4) . . ?
Se2 Na1 Na2 43.17(3) . . ?
Se1 Na1 Na2 120.29(4) 6_566 . ?
Se3 Na1 Na2 84.00(4) 2_556 . ?
Se2 Na1 Na2 89.79(4) 5_667 . ?
Se3 Na1 Na2 48.06(3) 6_566 . ?
Na3 Na1 Na2 173.38(4) 4_546 . ?
Se4 Na1 Na4 46.16(5) . . ?
Se2 Na1 Na4 47.45(5) . . ?
Se1 Na1 Na4 147.98(6) 6_566 . ?
Se3 Na1 Na4 107.43(4) 2_556 . ?
Se2 Na1 Na4 83.13(3) 5_667 . ?
Se3 Na1 Na4 136.74(5) 6_566 . ?
Na3 Na1 Na4 96.07(5) 4_546 . ?
Na2 Na1 Na4 90.40(5) . . ?
Se1 Na2 Se2 103.67(5) 2_556 . ?
Se1 Na2 Se5 90.02(5) 2_556 6_566 ?
Se2 Na2 Se5 163.11(7) . 6_566 ?
Se1 Na2 Se5 112.37(6) 2_556 4_556 ?
Se2 Na2 Se5 92.76(5) . 4_556 ?
Se5 Na2 Se5 91.05(4) 6_566 4_556 ?
Se1 Na2 Se3 84.96(4) 2_556 6_566 ?
Se2 Na2 Se3 94.71(4) . 6_566 ?
Se5 Na2 Se3 76.43(4) 6_566 6_566 ?
Se5 Na2 Se3 158.88(7) 4_556 6_566 ?
Se1 Na2 Na6 57.41(4) 2_556 3_455 ?
Se2 Na2 Na6 97.68(5) . 3_455 ?
Se5 Na2 Na6 98.04(5) 6_566 3_455 ?
Se5 Na2 Na6 55.54(4) 4_556 3_455 ?
Se3 Na2 Na6 142.17(6) 6_566 3_455 ?
Se1 Na2 Na1 87.50(4) 2_556 . ?
Se2 Na2 Na1 43.44(3) . . ?
Se5 Na2 Na1 129.31(5) 6_566 . ?
Se5 Na2 Na1 135.99(5) 4_556 . ?
Se3 Na2 Na1 52.91(3) 6_566 . ?
Na6 Na2 Na1 122.00(6) 3_455 . ?
Se1 Na2 Na2 106.11(6) 2_556 7_567 ?
Se2 Na2 Na2 134.73(7) . 7_567 ?
Se5 Na2 Na2 46.73(3) 6_566 7_567 ?
Se5 Na2 Na2 44.32(3) 4_556 7_567 ?
Se3 Na2 Na2 121.02(6) 6_566 7_567 ?
Na6 Na2 Na2 71.68(6) 3_455 7_567 ?
Na1 Na2 Na2 165.11(7) . 7_567 ?
Se4 Na3 Se4 180.000(16) 4_556 6_565 ?
Se4 Na3 Se5 93.785(16) 4_556 3 ?
Se4 Na3 Se5 86.215(16) 6_565 3 ?
Se4 Na3 Se5 86.215(16) 4_556 5_566 ?
Se4 Na3 Se5 93.785(16) 6_565 5_566 ?
Se5 Na3 Se5 180.0 3 5_566 ?
Se4 Na3 Se1 93.200(18) 4_556 7_566 ?
Se4 Na3 Se1 86.800(18) 6_565 7_566 ?
Se5 Na3 Se1 81.126(18) 3 7_566 ?
Se5 Na3 Se1 98.874(18) 5_566 7_566 ?
Se4 Na3 Se1 86.800(18) 4_556 . ?
Se4 Na3 Se1 93.200(18) 6_565 . ?
Se5 Na3 Se1 98.874(18) 3 . ?
Se5 Na3 Se1 81.126(18) 5_566 . ?
Se1 Na3 Se1 180.0 7_566 . ?
Se4 Na3 Na1 45.72(2) 4_556 4_556 ?
Se4 Na3 Na1 134.28(2) 6_565 4_556 ?
Se5 Na3 Na1 82.66(3) 3 4_556 ?
Se5 Na3 Na1 97.34(3) 5_566 4_556 ?
Se1 Na3 Na1 47.73(2) 7_566 4_556 ?
Se1 Na3 Na1 132.27(2) . 4_556 ?
Se4 Na3 Na1 134.28(2) 4_556 6_565 ?
Se4 Na3 Na1 45.72(2) 6_565 6_565 ?
Se5 Na3 Na1 97.34(3) 3 6_565 ?
Se5 Na3 Na1 82.66(3) 5_566 6_565 ?
Se1 Na3 Na1 132.27(2) 7_566 6_565 ?
Se1 Na3 Na1 47.73(2) . 6_565 ?
Na1 Na3 Na1 180.000(4) 4_556 6_565 ?
Se4 Na3 Na5 94.13(4) 4_556 7_566 ?
Se4 Na3 Na5 85.87(4) 6_565 7_566 ?
Se5 Na3 Na5 129.07(3) 3 7_566 ?
Se5 Na3 Na5 50.93(3) 5_566 7_566 ?
Se1 Na3 Na5 48.24(3) 7_566 7_566 ?
Se1 Na3 Na5 131.76(3) . 7_566 ?
Na1 Na3 Na5 68.15(5) 4_556 7_566 ?
Na1 Na3 Na5 111.85(5) 6_565 7_566 ?
Se4 Na3 Na5 85.87(4) 4_556 . ?
Se4 Na3 Na5 94.13(4) 6_565 . ?
Se5 Na3 Na5 50.93(3) 3 . ?
Se5 Na3 Na5 129.07(3) 5_566 . ?
Se1 Na3 Na5 131.76(3) 7_566 . ?
Se1 Na3 Na5 48.24(3) . . ?
Na1 Na3 Na5 111.85(5) 4_556 . ?
Na1 Na3 Na5 68.15(5) 6_565 . ?
Na5 Na3 Na5 180.0 7_566 . ?
Se3 Na4 Se3 179.08(12) . 2_656 ?
Se3 Na4 Se4 82.49(4) . . ?
Se3 Na4 Se4 98.15(5) 2_656 . ?
Se3 Na4 Se4 98.15(5) . 2_656 ?
Se3 Na4 Se4 82.49(4) 2_656 2_656 ?
Se4 Na4 Se4 92.65(9) . 2_656 ?
Se3 Na4 Se2 97.34(5) . 2_656 ?
Se3 Na4 Se2 82.04(4) 2_656 2_656 ?
Se4 Na4 Se2 177.98(8) . 2_656 ?
Se4 Na4 Se2 85.372(18) 2_656 2_656 ?
Se3 Na4 Se2 82.04(4) . . ?
Se3 Na4 Se2 97.34(5) 2_656 . ?
Se4 Na4 Se2 85.372(18) . . ?
Se4 Na4 Se2 177.98(8) 2_656 . ?
Se2 Na4 Se2 96.61(9) 2_656 . ?
Se3 Na4 Ge1 136.13(8) . 2_656 ?
Se3 Na4 Ge1 43.11(2) 2_656 2_656 ?
Se4 Na4 Ge1 139.96(2) . 2_656 ?
Se4 Na4 Ge1 91.418(16) 2_656 2_656 ?
Se2 Na4 Ge1 40.70(3) 2_656 2_656 ?
Se2 Na4 Ge1 89.81(7) . 2_656 ?
Se3 Na4 Ge1 43.11(2) . . ?
Se3 Na4 Ge1 136.13(8) 2_656 . ?
Se4 Na4 Ge1 91.418(16) . . ?
Se4 Na4 Ge1 139.96(2) 2_656 . ?
Se2 Na4 Ge1 89.81(7) 2_656 . ?
Se2 Na4 Ge1 40.70(3) . . ?
Ge1 Na4 Ge1 110.18(8) 2_656 . ?
Se3 Na4 Ge2 43.32(2) . . ?
Se3 Na4 Ge2 137.45(8) 2_656 . ?
Se4 Na4 Ge2 40.74(3) . . ?
Se4 Na4 Ge2 88.19(7) 2_656 . ?
Se2 Na4 Ge2 138.584(19) 2_656 . ?
Se2 Na4 Ge2 90.592(16) . . ?
Ge1 Na4 Ge2 179.231(18) 2_656 . ?
Ge1 Na4 Ge2 69.767(15) . . ?
Se3 Na4 Ge2 137.45(8) . 2_656 ?
Se3 Na4 Ge2 43.32(2) 2_656 2_656 ?
Se4 Na4 Ge2 88.19(7) . 2_656 ?
Se4 Na4 Ge2 40.74(3) 2_656 2_656 ?
Se2 Na4 Ge2 90.592(16) 2_656 2_656 ?
Se2 Na4 Ge2 138.584(19) . 2_656 ?
Ge1 Na4 Ge2 69.767(15) 2_656 2_656 ?
Ge1 Na4 Ge2 179.231(18) . 2_656 ?
Ge2 Na4 Ge2 110.30(8) . 2_656 ?
Se3 Na4 Na1 102.37(2) . 2_656 ?
Se3 Na4 Na1 77.66(2) 2_656 2_656 ?
Se4 Na4 Na1 134.53(9) . 2_656 ?
Se4 Na4 Na1 41.92(2) 2_656 2_656 ?
Se2 Na4 Na1 43.51(2) 2_656 2_656 ?
Se2 Na4 Na1 140.03(9) . 2_656 ?
Ge1 Na4 Na1 59.29(2) 2_656 2_656 ?
Ge1 Na4 Na1 123.11(5) . 2_656 ?
Ge2 Na4 Na1 120.06(5) . 2_656 ?
Ge2 Na4 Na1 57.57(2) 2_656 2_656 ?
Se3 Na4 Na1 77.66(2) . . ?
Se3 Na4 Na1 102.37(2) 2_656 . ?
Se4 Na4 Na1 41.92(2) . . ?
Se4 Na4 Na1 134.53(9) 2_656 . ?
Se2 Na4 Na1 140.03(9) 2_656 . ?
Se2 Na4 Na1 43.51(2) . . ?
Ge1 Na4 Na1 123.11(5) 2_656 . ?
Ge1 Na4 Na1 59.29(2) . . ?
Ge2 Na4 Na1 57.57(2) . . ?
Ge2 Na4 Na1 120.06(5) 2_656 . ?
Na1 Na4 Na1 176.45(9) 2_656 . ?
Se1 Na5 Se1 161.17(13) . 2_656 ?
Se1 Na5 Se5 91.69(4) . 4_556 ?
Se1 Na5 Se5 100.74(4) 2_656 4_556 ?
Se1 Na5 Se5 100.74(4) . 3 ?
Se1 Na5 Se5 91.69(4) 2_656 3 ?
Se5 Na5 Se5 97.44(10) 4_556 3 ?
Se1 Na5 Se2 77.57(5) . . ?
Se1 Na5 Se2 89.33(6) 2_656 . ?
Se5 Na5 Se2 85.230(17) 4_556 . ?
Se5 Na5 Se2 176.91(8) 3 . ?
Se1 Na5 Se2 89.33(6) . 2_656 ?
Se1 Na5 Se2 77.57(5) 2_656 2_656 ?
Se5 Na5 Se2 176.91(8) 4_556 2_656 ?
Se5 Na5 Se2 85.230(17) 3 2_656 ?
Se2 Na5 Se2 92.14(9) . 2_656 ?
Se1 Na5 Na3 140.42(5) . 2_656 ?
Se1 Na5 Na3 51.63(2) 2_656 2_656 ?
Se5 Na5 Na3 49.42(3) 4_556 2_656 ?
Se5 Na5 Na3 92.60(6) 3 2_656 ?
Se2 Na5 Na3 90.315(14) . 2_656 ?
Se2 Na5 Na3 129.11(3) 2_656 2_656 ?
Se1 Na5 Na3 51.63(2) . . ?
Se1 Na5 Na3 140.42(5) 2_656 . ?
Se5 Na5 Na3 92.60(6) 4_556 . ?
Se5 Na5 Na3 49.42(3) 3 . ?
Se2 Na5 Na3 129.11(3) . . ?
Se2 Na5 Na3 90.315(14) 2_656 . ?
Na3 Na5 Na3 125.41(9) 2_656 . ?
Se4 Na6 Se4 91.81(9) 2_656 . ?
Se4 Na6 Se5 78.56(4) 2_656 2_656 ?
Se4 Na6 Se5 89.88(5) . 2_656 ?
Se4 Na6 Se5 89.88(5) 2_656 . ?
Se4 Na6 Se5 78.56(4) . . ?
Se5 Na6 Se5 163.45(12) 2_656 . ?
Se4 Na6 Se1 86.320(17) 2_656 3_545 ?
Se4 Na6 Se1 178.10(9) . 3_545 ?
Se5 Na6 Se1 89.41(4) 2_656 3_545 ?
Se5 Na6 Se1 101.76(4) . 3_545 ?
Se4 Na6 Se1 178.10(9) 2_656 4_546 ?
Se4 Na6 Se1 86.320(17) . 4_546 ?
Se5 Na6 Se1 101.76(4) 2_656 4_546 ?
Se5 Na6 Se1 89.41(4) . 4_546 ?
Se1 Na6 Se1 95.55(9) 3_545 4_546 ?
Se4 Na6 Ag2 92.69(3) 2_656 4_546 ?
Se4 Na6 Ag2 131.90(3) . 4_546 ?
Se5 Na6 Ag2 137.84(6) 2_656 4_546 ?
Se5 Na6 Ag2 53.60(3) . 4_546 ?
Se1 Na6 Ag2 48.63(4) 3_545 4_546 ?
Se1 Na6 Ag2 88.31(7) 4_546 4_546 ?
Se4 Na6 Na2 92.69(3) 2_656 4_546 ?
Se4 Na6 Na2 131.90(3) . 4_546 ?
Se5 Na6 Na2 137.84(6) 2_656 4_546 ?
Se5 Na6 Na2 53.60(3) . 4_546 ?
Se1 Na6 Na2 48.63(4) 3_545 4_546 ?
Se1 Na6 Na2 88.31(7) 4_546 4_546 ?
Ag2 Na6 Na2 0.00(7) 4_546 4_546 ?
Se4 Na6 Ag2 131.90(3) 2_656 3_545 ?
Se4 Na6 Ag2 92.69(3) . 3_545 ?
Se5 Na6 Ag2 53.60(3) 2_656 3_545 ?
Se5 Na6 Ag2 137.84(6) . 3_545 ?
Se1 Na6 Ag2 88.31(7) 3_545 3_545 ?
Se1 Na6 Ag2 48.63(4) 4_546 3_545 ?
Ag2 Na6 Ag2 118.19(10) 4_546 3_545 ?
Na2 Na6 Ag2 118.19(10) 4_546 3_545 ?
Se4 Na6 Na2 131.90(3) 2_656 3_545 ?
Se4 Na6 Na2 92.69(3) . 3_545 ?
Se5 Na6 Na2 53.60(3) 2_656 3_545 ?
Se5 Na6 Na2 137.84(6) . 3_545 ?
Se1 Na6 Na2 88.31(7) 3_545 3_545 ?
Se1 Na6 Na2 48.63(4) 4_546 3_545 ?
Ag2 Na6 Na2 118.19(10) 4_546 3_545 ?
Na2 Na6 Na2 118.19(10) 4_546 3_545 ?
Ag2 Na6 Na2 0.00(5) 3_545 3_545 ?
Se4 Na6 Na4 45.91(5) 2_656 . ?
Se4 Na6 Na4 45.91(5) . . ?
Se5 Na6 Na4 81.72(6) 2_656 . ?
Se5 Na6 Na4 81.72(6) . . ?
Se1 Na6 Na4 132.22(5) 3_545 . ?
Se1 Na6 Na4 132.22(5) 4_546 . ?
Ag2 Na6 Na4 120.90(5) 4_546 . ?
Na2 Na6 Na4 120.90(5) 4_546 . ?
Ag2 Na6 Na4 120.90(5) 3_545 . ?
Na2 Na6 Na4 120.90(5) 3_545 . ?

loop_
_geom_bond_atom_site_label_1
_geom_bond_atom_site_label_2
_geom_bond_distance
_geom_bond_site_symmetry_2
_geom_bond_publ_flag
Ge1 Se1 2.3172(8) . ?
Ge1 Se2 2.3226(9) . ?
Ge1 Ge1 2.4202(12) 2_556 ?
Ge1 Se3 2.4319(8) . ?
Ge1 Na4 3.5030(18) . ?
Ge2 Se4 2.3197(8) . ?
Ge2 Se5 2.3247(8) . ?
Ge2 Ge2 2.4273(12) 2_556 ?
Ge2 Se3 2.4485(8) . ?
Ge2 Na4 3.5138(18) . ?
Se1 Ag2 2.7946(19) 2_556 ?
Se1 Na2 2.7946(19) 2_556 ?
Se1 Ag1 2.9225(15) 6_565 ?
Se1 Na1 2.9225(15) 6_565 ?
Se1 Na5 3.0049(9) . ?
Se1 Na6 3.137(2) 3_455 ?
Se1 Na3 3.1582(6) . ?
Se2 Na2 2.8605(15) . ?
Se2 Na1 2.8750(14) . ?
Se2 Na4 3.076(2) . ?
Se2 Na5 3.189(2) . ?
Se2 Na1 3.3458(17) 5_667 ?
Se3 Ag1 2.9750(16) 2_556 ?
Se3 Na1 2.9750(16) 2_556 ?
Se3 Na4 2.9855(6) . ?
Se3 Na2 3.1623(15) 6_565 ?
Se3 Na1 3.3911(15) 6_565 ?
Se4 Na1 2.7908(14) . ?
Se4 Na3 2.9842(6) 4_546 ?
Se4 Na4 3.013(2) . ?
Se4 Na6 3.034(2) . ?
Se5 Ag2 2.9258(16) 6_565 ?
Se5 Na2 2.9258(16) 6_565 ?
Se5 Ag2 3.0490(15) 4_546 ?
Se5 Na2 3.0490(15) 4_546 ?
Se5 Na3 3.0640(6) 3_445 ?
Se5 Na6 3.1232(8) . ?
Se5 Na5 3.132(2) 3_445 ?
Na1 Se1 2.9225(15) 6_566 ?
Na1 Se3 2.9750(16) 2_556 ?
Na1 Se2 3.3458(17) 5_667 ?
Na1 Se3 3.3912(15) 6_566 ?
Na1 Na3 3.8793(12) 4_546 ?
Na1 Na2 4.1737(18) . ?
Na1 Na4 4.1750(14) . ?
Na2 Se1 2.7946(19) 2_556 ?
Na2 Se5 2.9258(15) 6_566 ?
Na2 Se5 3.0490(15) 4_556 ?
Na2 Se3 3.1623(15) 6_566 ?
Na2 Na6 3.579(2) 3_455 ?
Na2 Na2 4.187(3) 7_567 ?
Na3 Se4 2.9842(6) 4_556 ?
Na3 Se4 2.9842(6) 6_565 ?
Na3 Se5 3.0640(6) 3 ?
Na3 Se5 3.0640(6) 5_566 ?
Na3 Se1 3.1582(6) 7_566 ?
Na3 Na1 3.8793(12) 4_556 ?
Na3 Na1 3.8793(12) 6_565 ?
Na3 Na5 3.9686(16) 7_566 ?
Na3 Na5 3.9686(16) . ?
Na4 Se3 2.9855(6) 2_656 ?
Na4 Se4 3.013(2) 2_656 ?
Na4 Se2 3.076(2) 2_656 ?
Na4 Ge1 3.5030(18) 2_656 ?
Na4 Ge2 3.5138(18) 2_656 ?
Na4 Na1 4.1750(14) 2_656 ?
Na5 Se1 3.0049(9) 2_656 ?
Na5 Se5 3.132(2) 4_556 ?
Na5 Se5 3.132(2) 3 ?
Na5 Se2 3.189(2) 2_656 ?
Na5 Na3 3.9686(16) 2_656 ?
Na6 Se4 3.034(2) 2_656 ?
Na6 Se5 3.1232(8) 2_656 ?
Na6 Se1 3.137(2) 3_545 ?
Na6 Se1 3.137(2) 4_546 ?
Na6 Ag2 3.579(2) 4_546 ?
Na6 Na2 3.579(2) 4_546 ?
Na6 Ag2 3.579(2) 3_545 ?
Na6 Na2 3.579(2) 3_545 ?
